data_7017895
loop_
_publ_author_name
'Andreiadis, Eugen S.'
'Imbert, Daniel'
'P\'ecaut, Jacques'
'Demadrille, Renaud'
'Mazzanti, Marinella'

_publ_section_title
;
 Self-assembly of highly luminescent lanthanide complexes promoted by
 pyridine-tetrazolate ligands.
;
_journal_issue 4
_journal_name_full 'Dalton transactions (Cambridge, England : 2003)'
_journal_page_first 1268
_journal_page_last 1277
_journal_paper_doi 10.1039/c1dt11627d
_journal_volume 41
_journal_year 2012
_chemical_formula_sum 'C39 H62 Eu N18 O8.5'
_chemical_formula_weight 1071.03
_chemical_name_systematic
;
?
;
_space_group_IT_number 14
_symmetry_cell_setting monoclinic
_symmetry_space_group_name_Hall '-P 2ybc'
_symmetry_space_group_name_H-M 'P 1 21/c 1'
_atom_sites_solution_hydrogens geom
_atom_sites_solution_primary direct
_atom_sites_solution_secondary difmap
_audit_creation_method SHELXL-97
_cell_angle_alpha 90.00
_cell_angle_beta 98.820(5)
_cell_angle_gamma 90.00
_cell_formula_units_Z 4
_cell_length_a 14.335(4)
_cell_length_b 11.098(3)
_cell_length_c 30.696(8)
_cell_measurement_reflns_used 954
_cell_measurement_temperature 293(2)
_cell_measurement_theta_max 23.21
_cell_measurement_theta_min 2.36
_cell_volume 4826(2)
_computing_cell_refinement 'Bruker SMART'
_computing_data_collection 'Bruker SMART'
_computing_data_reduction 'Bruker SAINT'
_computing_molecular_graphics 'Bruker SHELXTL'
_computing_publication_material 'Bruker SHELXTL'
_computing_structure_refinement 'SHELXL-97 (Sheldrick, 1997)'
_computing_structure_solution 'SHELXS-97 (Sheldrick, 1990)'
_diffrn_ambient_temperature 293(2)
_diffrn_measured_fraction_theta_full 0.995
_diffrn_measured_fraction_theta_max 0.995
_diffrn_measurement_device_type 'CCD area detector'
_diffrn_measurement_method 'phi and omega scans'
_diffrn_radiation_monochromator graphite
_diffrn_radiation_source 'fine-focus sealed tube'
_diffrn_radiation_type MoK\a
_diffrn_radiation_wavelength 0.71073
_diffrn_reflns_av_R_equivalents 0.0332
_diffrn_reflns_av_sigmaI/netI 0.0468
_diffrn_reflns_limit_h_max 15
_diffrn_reflns_limit_h_min -15
_diffrn_reflns_limit_k_max 12
_diffrn_reflns_limit_k_min -12
_diffrn_reflns_limit_l_max 34
_diffrn_reflns_limit_l_min -21
_diffrn_reflns_number 17524
_diffrn_reflns_theta_full 23.28
_diffrn_reflns_theta_max 23.28
_diffrn_reflns_theta_min 1.81
_exptl_absorpt_coefficient_mu 1.369
_exptl_absorpt_correction_type none
_exptl_crystal_colour colourless
_exptl_crystal_density_diffrn 1.474
_exptl_crystal_density_method 'not measured'
_exptl_crystal_description block
_exptl_crystal_F_000 2212
_exptl_crystal_size_max 0.20
_exptl_crystal_size_mid 0.10
_exptl_crystal_size_min 0.10
_refine_diff_density_max 0.867
_refine_diff_density_min -1.623
_refine_diff_density_rms 0.090
_refine_ls_extinction_method none
_refine_ls_goodness_of_fit_ref 1.146
_refine_ls_hydrogen_treatment mixed
_refine_ls_matrix_type full
_refine_ls_number_parameters 693
_refine_ls_number_reflns 6927
_refine_ls_number_restraints 0
_refine_ls_restrained_S_all 1.146
_refine_ls_R_factor_all 0.0639
_refine_ls_R_factor_gt 0.0483
_refine_ls_shift/su_max 0.002
_refine_ls_shift/su_mean 0.000
_refine_ls_structure_factor_coef Fsqd
_refine_ls_weighting_details 'calc w=1/[\s^2^(Fo^2^)+(0.0108P)^2^+15.2895P] where P=(Fo^2^+2Fc^2^)/3'
_refine_ls_weighting_scheme calc
_refine_ls_wR_factor_gt 0.0789
_refine_ls_wR_factor_ref 0.0824
_reflns_number_gt 5651
_reflns_number_total 6927
_reflns_threshold_expression >2sigma(I)
_cod_data_source_file c1dt11627d.txt
_cod_data_source_block struc
_cod_depositor_comments
;
The following automatic conversions were performed:

'_symmetry_cell_setting' value 'Monoclinic' changed to 'monoclinic'
according to /home/saulius/struct/CIF-dictionaries/cif_core.dic
dictionary named 'cif_core.dic' version 2.4.1 from 2010-06-29.

Automatic conversion script
Id: cif_fix_values 1715 2011-07-08 13:25:40Z adriana 
;
_cod_original_sg_symbol_H-M P2(1)/c
_cod_original_formula_sum 'C39 H62 Eu N18 O8.50'
_cod_database_code 7017895

loop_
_symmetry_equiv_pos_as_xyz
'x, y, z'
'-x, y+1/2, -z+1/2'
'-x, -y, -z'
'x, -y-1/2, z-1/2'

loop_
_atom_site_label
_atom_site_type_symbol
_atom_site_fract_x
_atom_site_fract_y
_atom_site_fract_z
_atom_site_U_iso_or_equiv
_atom_site_adp_type
_atom_site_occupancy
_atom_site_symmetry_multiplicity
_atom_site_calc_flag
_atom_site_refinement_flags
_atom_site_disorder_assembly
_atom_site_disorder_group
Eu1 Eu 0.263939(19) 0.48766(2) 0.122007(9) 0.02580(9) Uani 1 1 d . . .
O1 O 0.4173(2) 0.3961(3) 0.13206(13) 0.0347(10) Uani 1 1 d . . .
O2 O 0.5174(3) 0.2413(3) 0.14460(14) 0.0403(10) Uani 1 1 d . . .
O11 O 0.2757(3) 0.4721(3) 0.20031(12) 0.0366(10) Uani 1 1 d . . .
O12 O 0.3317(3) 0.5230(4) 0.26932(14) 0.0557(12) Uani 1 1 d . . .
O21 O 0.2473(3) 0.3722(3) 0.05490(12) 0.0330(9) Uani 1 1 d . . .
O22 O 0.1894(3) 0.3366(4) -0.01551(13) 0.0400(10) Uani 1 1 d . . .
N1 N 0.2718(3) 0.2629(4) 0.14337(14) 0.0264(11) Uani 1 1 d . . .
N2 N 0.1075(3) 0.3875(4) 0.13041(14) 0.0279(11) Uani 1 1 d . . .
N3 N 0.0155(3) 0.4216(4) 0.12585(15) 0.0336(12) Uani 1 1 d . . .
N4 N -0.0360(3) 0.3278(5) 0.13245(17) 0.0411(13) Uani 1 1 d . . .
N5 N 0.0198(3) 0.2291(4) 0.14161(17) 0.0393(13) Uani 1 1 d . . .
N11 N 0.3791(3) 0.6348(4) 0.16806(17) 0.0313(12) Uani 1 1 d . . .
N12 N 0.3506(3) 0.6380(4) 0.07878(17) 0.0389(13) Uani 1 1 d . . .
N13 N 0.3496(4) 0.6629(5) 0.03619(19) 0.0557(16) Uani 1 1 d . . .
N14 N 0.4081(5) 0.7536(6) 0.0330(2) 0.0702(19) Uani 1 1 d . . .
N15 N 0.4492(4) 0.7886(5) 0.0735(2) 0.0624(17) Uani 1 1 d . . .
N21 N 0.1469(3) 0.5701(4) 0.05703(15) 0.0255(11) Uani 1 1 d . . .
N22 N 0.1669(3) 0.6702(4) 0.13800(16) 0.0307(11) Uani 1 1 d . . .
N23 N 0.1561(4) 0.7337(4) 0.17382(17) 0.0394(13) Uani 1 1 d . . .
N24 N 0.0928(4) 0.8193(5) 0.16234(18) 0.0421(13) Uani 1 1 d . . .
N25 N 0.0619(3) 0.8128(4) 0.11891(17) 0.0399(13) Uani 1 1 d . . .
C1 C 0.4376(4) 0.2874(5) 0.14162(19) 0.0309(14) Uani 1 1 d . . .
C2 C 0.3563(4) 0.2090(5) 0.15076(18) 0.0292(14) Uani 1 1 d . . .
C3 C 0.3668(4) 0.0909(5) 0.1641(2) 0.0381(16) Uani 1 1 d . . .
H3 H 0.421(4) 0.052(5) 0.1661(18) 0.039(17) Uiso 1 1 d . . .
C4 C 0.2868(5) 0.0276(6) 0.1696(2) 0.0473(19) Uani 1 1 d . . .
H4 H 0.288(4) -0.035(5) 0.1799(18) 0.022(17) Uiso 1 1 d . . .
C5 C 0.1995(5) 0.0806(5) 0.1626(2) 0.0376(16) Uani 1 1 d . . .
H5 H 0.145(4) 0.041(5) 0.1643(17) 0.038(17) Uiso 1 1 d . . .
C6 C 0.1945(4) 0.2008(5) 0.14915(17) 0.0270(13) Uani 1 1 d . . .
C7 C 0.1071(4) 0.2702(5) 0.13996(18) 0.0280(13) Uani 1 1 d . . .
C11 C 0.3278(4) 0.5338(5) 0.2285(2) 0.0358(15) Uani 1 1 d . . .
C12 C 0.3890(4) 0.6273(5) 0.2117(2) 0.0329(14) Uani 1 1 d . . .
C13 C 0.4497(5) 0.7015(7) 0.2387(3) 0.0488(19) Uani 1 1 d . . .
H13 H 0.453(4) 0.693(5) 0.2668(18) 0.021(17) Uiso 1 1 d . . .
C14 C 0.5024(5) 0.7852(7) 0.2197(3) 0.057(2) Uani 1 1 d . . .
H14 H 0.553(5) 0.824(7) 0.232(2) 0.08(3) Uiso 1 1 d . . .
C15 C 0.4935(5) 0.7925(6) 0.1746(3) 0.052(2) Uani 1 1 d . . .
H15 H 0.523(4) 0.841(5) 0.1618(18) 0.024(17) Uiso 1 1 d . . .
C16 C 0.4303(4) 0.7171(5) 0.1498(2) 0.0397(17) Uani 1 1 d . . .
C17 C 0.4112(4) 0.7167(5) 0.1010(2) 0.0387(16) Uani 1 1 d . . .
C21 C 0.1978(4) 0.3989(5) 0.0186(2) 0.0306(14) Uani 1 1 d . . .
C22 C 0.1447(3) 0.5182(5) 0.01767(17) 0.0276(13) Uani 1 1 d . . .
C23 C 0.0959(4) 0.5679(6) -0.0207(2) 0.0372(15) Uani 1 1 d . . .
H23 H 0.094(4) 0.526(5) -0.0464(18) 0.040(17) Uiso 1 1 d . . .
C24 C 0.0495(4) 0.6753(6) -0.0172(2) 0.0419(17) Uani 1 1 d . . .
H24 H 0.016(4) 0.710(5) -0.044(2) 0.052(19) Uiso 1 1 d . . .
C25 C 0.0498(4) 0.7281(6) 0.0229(2) 0.0379(16) Uani 1 1 d . . .
H25 H 0.013(4) 0.794(6) 0.026(2) 0.06(2) Uiso 1 1 d . . .
C26 C 0.0998(4) 0.6743(5) 0.06003(19) 0.0303(14) Uani 1 1 d . . .
C27 C 0.1095(4) 0.7202(5) 0.10504(19) 0.0295(14) Uani 1 1 d . . .
N31 N 0.6304(3) 0.4131(5) 0.11213(18) 0.0366(13) Uani 1 1 d . . .
H31N H 0.601(4) 0.357(6) 0.123(2) 0.05(2) Uiso 1 1 d . . .
C31 C 0.7260(4) 0.3636(6) 0.1095(2) 0.0539(19) Uani 1 1 d . . .
H31A H 0.7589 0.3510 0.1392 0.065 Uiso 1 1 calc R . .
H31B H 0.7614 0.4230 0.0956 0.065 Uiso 1 1 calc R . .
C32 C 0.7255(5) 0.2481(6) 0.0846(3) 0.063(2) Uani 1 1 d . . .
H32A H 0.6870 0.1902 0.0969 0.095 Uiso 1 1 calc R . .
H32B H 0.7888 0.2179 0.0868 0.095 Uiso 1 1 calc R . .
H32C H 0.7002 0.2618 0.0542 0.095 Uiso 1 1 calc R . .
C33 C 0.5743(4) 0.4432(6) 0.0678(2) 0.0497(18) Uani 1 1 d . . .
H33A H 0.5720 0.3727 0.0490 0.060 Uiso 1 1 calc R . .
H33B H 0.5101 0.4626 0.0716 0.060 Uiso 1 1 calc R . .
C34 C 0.6146(6) 0.5466(7) 0.0454(3) 0.081(3) Uani 1 1 d . . .
H34A H 0.6099 0.6190 0.0620 0.122 Uiso 1 1 calc R . .
H34B H 0.5800 0.5563 0.0163 0.122 Uiso 1 1 calc R . .
H34C H 0.6797 0.5308 0.0436 0.122 Uiso 1 1 calc R . .
C35 C 0.6327(5) 0.5163(6) 0.1433(2) 0.0574(19) Uani 1 1 d . . .
H35A H 0.5721 0.5570 0.1383 0.069 Uiso 1 1 calc R . .
H35B H 0.6803 0.5734 0.1372 0.069 Uiso 1 1 calc R . .
C36 C 0.6542(5) 0.4780(7) 0.1912(2) 0.073(2) Uani 1 1 d . . .
H36A H 0.6076 0.4210 0.1974 0.109 Uiso 1 1 calc R . .
H36B H 0.6530 0.5473 0.2098 0.109 Uiso 1 1 calc R . .
H36C H 0.7156 0.4415 0.1967 0.109 Uiso 1 1 calc R . .
N41 N 0.1425(4) 0.4669(5) 0.27801(19) 0.0480(16) Uani 1 1 d . . .
H41N H 0.194(4) 0.475(5) 0.2746(17) 0.021(17) Uiso 1 1 d . . .
C41 C 0.1408(6) 0.3522(7) 0.3030(3) 0.075(3) Uani 1 1 d . . .
H41A H 0.0758 0.3290 0.3036 0.090 Uiso 1 1 calc R . .
H41B H 0.1709 0.3647 0.3332 0.090 Uiso 1 1 calc R . .
C42 C 0.1904(7) 0.2522(7) 0.2829(4) 0.107(4) Uani 1 1 d . . .
H42A H 0.1594 0.2377 0.2534 0.161 Uiso 1 1 calc R . .
H42B H 0.1887 0.1803 0.3001 0.161 Uiso 1 1 calc R . .
H42C H 0.2549 0.2748 0.2823 0.161 Uiso 1 1 calc R . .
C43 C 0.1345(6) 0.5734(7) 0.3084(3) 0.075(2) Uani 1 1 d . . .
H43A H 0.0740 0.5699 0.3188 0.090 Uiso 1 1 calc R . .
H43B H 0.1836 0.5676 0.3338 0.090 Uiso 1 1 calc R . .
C44 C 0.1431(7) 0.6928(7) 0.2857(3) 0.101(3) Uani 1 1 d . . .
H44A H 0.2053 0.7002 0.2780 0.151 Uiso 1 1 calc R . .
H44B H 0.1325 0.7572 0.3053 0.151 Uiso 1 1 calc R . .
H44C H 0.0971 0.6970 0.2595 0.151 Uiso 1 1 calc R . .
C45 C 0.0766(4) 0.4734(7) 0.2365(2) 0.0549(18) Uani 1 1 d . . .
H45A H 0.0830 0.4010 0.2196 0.066 Uiso 1 1 calc R . .
H45B H 0.0935 0.5415 0.2196 0.066 Uiso 1 1 calc R . .
C46 C -0.0255(5) 0.4863(8) 0.2430(2) 0.076(2) Uani 1 1 d . . .
H46A H -0.0426 0.4200 0.2603 0.114 Uiso 1 1 calc R . .
H46B H -0.0652 0.4867 0.2148 0.114 Uiso 1 1 calc R . .
H46C H -0.0334 0.5606 0.2581 0.114 Uiso 1 1 calc R . .
N51 N 0.2902(4) 0.1217(5) 0.00459(18) 0.0427(14) Uani 1 1 d . . .
H51N H 0.255(4) 0.194(5) -0.0031(17) 0.035(16) Uiso 1 1 d . . .
C51 C 0.2492(6) 0.0647(7) 0.0429(3) 0.046(3) Uani 0.819(11) 1 d P A 1
H51A H 0.2743 -0.0162 0.0479 0.056 Uiso 0.819(11) 1 calc PR A 1
H51B H 0.2692 0.1112 0.0694 0.056 Uiso 0.819(11) 1 calc PR A 1
C52 C 0.1446(10) 0.0590(13) 0.0346(5) 0.055(3) Uani 0.819(11) 1 d P A 1
H52A H 0.1193 0.1391 0.0341 0.082 Uiso 0.819(11) 1 calc PR A 1
H52B H 0.1227 0.0136 0.0577 0.082 Uiso 0.819(11) 1 calc PR A 1
H52C H 0.1242 0.0205 0.0068 0.082 Uiso 0.819(11) 1 calc PR A 1
C53 C 0.2862(7) 0.0457(8) -0.0334(3) 0.050(3) Uani 0.819(11) 1 d P A 1
H53A H 0.2234 0.0113 -0.0399 0.060 Uiso 0.819(11) 1 calc PR A 1
H53B H 0.3304 -0.0203 -0.0263 0.060 Uiso 0.819(11) 1 calc PR A 1
C54 C 0.3088(8) 0.1096(10) -0.0742(4) 0.065(3) Uani 0.819(11) 1 d P A 1
H54A H 0.2656 0.1753 -0.0814 0.097 Uiso 0.819(11) 1 calc PR A 1
H54B H 0.3029 0.0539 -0.0984 0.097 Uiso 0.819(11) 1 calc PR A 1
H54C H 0.3722 0.1400 -0.0686 0.097 Uiso 0.819(11) 1 calc PR A 1
C55 C 0.3899(5) 0.1724(7) 0.0220(3) 0.042(2) Uani 0.819(11) 1 d P A 1
H55A H 0.4164 0.2058 -0.0026 0.050 Uiso 0.819(11) 1 calc PR A 1
H55B H 0.3834 0.2379 0.0423 0.050 Uiso 0.819(11) 1 calc PR A 1
C56 C 0.4574(6) 0.0825(8) 0.0448(3) 0.059(3) Uani 0.819(11) 1 d P A 1
H56A H 0.4365 0.0574 0.0717 0.088 Uiso 0.819(11) 1 calc PR A 1
H56B H 0.5189 0.1182 0.0515 0.088 Uiso 0.819(11) 1 calc PR A 1
H56C H 0.4602 0.0139 0.0261 0.088 Uiso 0.819(11) 1 calc PR A 1
C61 C 0.205(3) 0.028(4) -0.0045(16) 0.080(16) Uiso 0.181(11) 1 d P A 2
H61A H 0.1611 0.0486 -0.0307 0.096 Uiso 0.181(11) 1 calc PR A 2
H61B H 0.2273 -0.0540 -0.0069 0.096 Uiso 0.181(11) 1 calc PR A 2
C62 C 0.168(9) 0.046(13) 0.032(5) 0.19(8) Uiso 0.181(11) 1 d P A 2
H62A H 0.1057 0.0779 0.0251 0.291 Uiso 0.181(11) 1 calc PR A 2
H62B H 0.2070 0.1014 0.0511 0.291 Uiso 0.181(11) 1 calc PR A 2
H62C H 0.1657 -0.0297 0.0476 0.291 Uiso 0.181(11) 1 calc PR A 2
C63 C 0.331(4) 0.089(5) -0.0430(19) 0.070(16) Uiso 0.181(11) 1 d P A 2
H63A H 0.3944 0.1219 -0.0420 0.084 Uiso 0.181(11) 1 calc PR A 2
H63B H 0.3345 0.0027 -0.0467 0.084 Uiso 0.181(11) 1 calc PR A 2
C64 C 0.260(3) 0.149(5) -0.0846(16) 0.066(16) Uiso 0.181(11) 1 d P A 2
H64A H 0.2012 0.1059 -0.0888 0.099 Uiso 0.181(11) 1 calc PR A 2
H64B H 0.2885 0.1432 -0.1109 0.099 Uiso 0.181(11) 1 calc PR A 2
H64C H 0.2489 0.2319 -0.0785 0.099 Uiso 0.181(11) 1 calc PR A 2
C65 C 0.356(4) 0.085(5) 0.0351(17) 0.083(17) Uiso 0.181(11) 1 d P A 2
H65A H 0.3795 0.0078 0.0271 0.099 Uiso 0.181(11) 1 calc PR A 2
H65B H 0.3306 0.0755 0.0625 0.099 Uiso 0.181(11) 1 calc PR A 2
C66 C 0.436(3) 0.176(4) 0.0415(15) 0.048(12) Uiso 0.181(11) 1 d P A 2
H66A H 0.4746 0.1649 0.0191 0.072 Uiso 0.181(11) 1 calc PR A 2
H66B H 0.4727 0.1649 0.0700 0.072 Uiso 0.181(11) 1 calc PR A 2
H66C H 0.4098 0.2561 0.0394 0.072 Uiso 0.181(11) 1 calc PR A 2
O3 O 0.8655(5) 0.6231(6) 0.1157(3) 0.0789(19) Uani 1 1 d . . .
H1O3 H 0.899(4) 0.615(6) 0.142(2) 0.04(2) Uiso 1 1 d . . .
H2O3 H 0.871(10) 0.650(14) 0.094(5) 0.23(9) Uiso 1 1 d . . .
O4 O 0.3858(9) 0.5289(13) 0.3554(5) 0.129(5) Uani 0.50 1 d P . .
O5 O 0.9363(4) 0.0107(6) 0.0874(2) 0.0759(16) Uani 1 1 d . . .
H1O5 H 0.985(6) 0.020(9) 0.077(3) 0.11(4) Uiso 1 1 d . . .
H2O5 H 0.973(10) 0.075(13) 0.109(5) 0.24(7) Uiso 1 1 d . . .

loop_
_atom_site_aniso_label
_atom_site_aniso_U_11
_atom_site_aniso_U_22
_atom_site_aniso_U_33
_atom_site_aniso_U_23
_atom_site_aniso_U_13
_atom_site_aniso_U_12
Eu1 0.02497(15) 0.02093(15) 0.03267(16) 0.00237(15) 0.00811(11) -0.00062(14)
O1 0.024(2) 0.032(2) 0.050(3) 0.009(2) 0.0103(19) -0.0015(18)
O2 0.024(2) 0.041(2) 0.055(3) 0.013(2) 0.006(2) 0.0057(19)
O11 0.036(2) 0.037(2) 0.036(2) -0.001(2) 0.0049(19) -0.0077(19)
O12 0.059(3) 0.066(3) 0.041(3) -0.005(3) 0.005(2) -0.009(3)
O21 0.035(2) 0.035(2) 0.029(2) -0.0015(19) 0.005(2) 0.0110(18)
O22 0.041(3) 0.042(2) 0.036(3) -0.010(2) 0.004(2) 0.009(2)
N1 0.026(3) 0.031(3) 0.022(2) -0.001(2) 0.006(2) -0.001(2)
N2 0.025(3) 0.036(3) 0.023(3) 0.004(2) 0.005(2) 0.002(2)
N3 0.028(3) 0.042(3) 0.031(3) 0.001(2) 0.004(2) 0.002(2)
N4 0.026(3) 0.049(3) 0.048(3) -0.001(3) 0.007(3) -0.001(3)
N5 0.028(3) 0.040(3) 0.053(4) 0.004(3) 0.016(3) -0.004(2)
N11 0.024(3) 0.023(3) 0.048(4) 0.002(2) 0.011(2) -0.001(2)
N12 0.036(3) 0.042(3) 0.040(3) 0.011(3) 0.013(3) 0.003(3)
N13 0.051(4) 0.064(4) 0.055(4) 0.017(3) 0.019(3) -0.004(3)
N14 0.068(4) 0.074(5) 0.073(5) 0.031(4) 0.025(4) -0.014(4)
N15 0.059(4) 0.048(4) 0.086(5) 0.015(4) 0.029(4) -0.016(3)
N21 0.020(2) 0.026(3) 0.031(3) -0.001(2) 0.009(2) -0.001(2)
N22 0.032(3) 0.030(3) 0.031(3) -0.002(2) 0.006(2) 0.000(2)
N23 0.047(3) 0.034(3) 0.039(3) -0.006(3) 0.014(3) -0.006(3)
N24 0.049(3) 0.035(3) 0.044(4) -0.010(3) 0.015(3) -0.004(3)
N25 0.043(3) 0.035(3) 0.042(4) -0.009(3) 0.010(3) 0.007(3)
C1 0.026(4) 0.037(4) 0.031(4) 0.002(3) 0.010(3) 0.000(3)
C2 0.031(3) 0.028(3) 0.030(3) 0.002(3) 0.009(3) 0.003(3)
C3 0.028(4) 0.027(4) 0.060(5) 0.007(3) 0.009(3) 0.007(3)
C4 0.055(5) 0.025(4) 0.065(5) 0.012(4) 0.017(4) 0.002(3)
C5 0.033(4) 0.029(4) 0.053(4) 0.001(3) 0.014(3) -0.007(3)
C6 0.025(3) 0.033(3) 0.024(3) 0.000(3) 0.005(3) -0.003(3)
C7 0.024(3) 0.034(3) 0.027(3) -0.002(3) 0.008(3) -0.005(3)
C11 0.030(3) 0.037(4) 0.041(4) -0.003(3) 0.008(3) 0.009(3)
C12 0.024(3) 0.035(3) 0.040(4) -0.008(3) 0.004(3) 0.001(3)
C13 0.040(4) 0.054(5) 0.052(5) -0.017(4) 0.003(4) 0.002(4)
C14 0.029(4) 0.051(5) 0.089(7) -0.022(5) 0.000(4) -0.014(4)
C15 0.039(4) 0.030(4) 0.090(7) -0.003(4) 0.017(5) -0.007(3)
C16 0.038(4) 0.025(3) 0.056(5) -0.005(3) 0.007(4) 0.007(3)
C17 0.023(3) 0.026(3) 0.069(5) 0.009(3) 0.013(3) -0.002(3)
C21 0.025(3) 0.032(3) 0.038(4) -0.005(3) 0.015(3) -0.004(3)
C22 0.023(3) 0.030(3) 0.033(3) 0.002(3) 0.011(2) -0.002(3)
C23 0.038(4) 0.042(4) 0.032(4) -0.001(3) 0.005(3) 0.002(3)
C24 0.040(4) 0.047(4) 0.036(4) 0.007(4) -0.003(3) 0.009(3)
C25 0.037(4) 0.038(4) 0.037(4) 0.005(3) 0.000(3) 0.017(3)
C26 0.023(3) 0.030(3) 0.040(4) 0.001(3) 0.011(3) -0.004(3)
C27 0.029(3) 0.028(3) 0.034(4) 0.001(3) 0.011(3) -0.003(3)
N31 0.025(3) 0.040(3) 0.046(4) 0.003(3) 0.010(3) -0.003(2)
C31 0.028(4) 0.053(4) 0.082(6) -0.004(4) 0.010(4) 0.001(3)
C32 0.050(4) 0.053(5) 0.086(6) -0.012(4) 0.010(4) 0.012(4)
C33 0.038(4) 0.059(4) 0.052(4) 0.011(4) 0.009(3) -0.001(3)
C34 0.102(7) 0.071(6) 0.074(6) 0.023(5) 0.027(5) -0.006(5)
C35 0.053(4) 0.047(4) 0.076(5) -0.019(4) 0.018(4) -0.001(4)
C36 0.085(6) 0.072(5) 0.062(5) -0.024(5) 0.014(4) -0.020(5)
N41 0.044(4) 0.052(4) 0.051(4) 0.008(3) 0.017(3) 0.007(3)
C41 0.069(6) 0.072(6) 0.087(7) 0.029(5) 0.017(5) 0.012(5)
C42 0.116(8) 0.052(5) 0.166(10) 0.022(6) 0.063(7) 0.005(5)
C43 0.090(6) 0.089(6) 0.050(5) -0.011(5) 0.026(5) 0.016(5)
C44 0.160(10) 0.054(5) 0.104(8) -0.019(5) 0.066(7) -0.004(6)
C45 0.060(4) 0.072(5) 0.036(4) -0.001(4) 0.016(3) 0.005(4)
C46 0.059(5) 0.101(6) 0.067(5) 0.009(5) 0.004(4) 0.004(5)
N51 0.040(3) 0.042(3) 0.047(4) 0.002(3) 0.007(3) 0.009(3)
C51 0.043(6) 0.043(5) 0.056(6) -0.001(4) 0.016(4) -0.002(4)
C52 0.042(6) 0.064(7) 0.063(7) -0.001(5) 0.022(5) -0.006(5)
C53 0.048(6) 0.046(5) 0.057(6) -0.005(5) 0.010(5) 0.003(4)
C54 0.068(8) 0.071(7) 0.055(7) -0.016(6) 0.011(6) 0.000(6)
C55 0.027(5) 0.042(5) 0.053(6) -0.006(4) -0.003(4) -0.007(4)
C56 0.037(5) 0.053(6) 0.083(7) -0.008(5) 0.000(5) 0.007(4)
O3 0.076(5) 0.079(4) 0.088(6) -0.014(4) 0.032(4) -0.012(3)
O4 0.117(11) 0.128(12) 0.143(12) -0.039(10) 0.023(9) 0.006(9)
O5 0.065(4) 0.073(4) 0.086(4) -0.010(4) 0.003(3) 0.014(3)

loop_
_atom_type_symbol
_atom_type_description
_atom_type_scat_dispersion_real
_atom_type_scat_dispersion_imag
_atom_type_scat_source
C C 0.0033 0.0016 'International Tables Vol C Tables 4.2.6.8 and 6.1.1.4'
H H 0.0000 0.0000 'International Tables Vol C Tables 4.2.6.8 and 6.1.1.4'
N N 0.0061 0.0033 'International Tables Vol C Tables 4.2.6.8 and 6.1.1.4'
O O 0.0106 0.0060 'International Tables Vol C Tables 4.2.6.8 and 6.1.1.4'
Eu Eu -0.1578 3.6682 'International Tables Vol C Tables 4.2.6.8 and 6.1.1.4'

loop_
_geom_angle_atom_site_label_1
_geom_angle_atom_site_label_2
_geom_angle_atom_site_label_3
_geom_angle
O11 Eu1 O1 85.32(13)
O11 Eu1 O21 143.59(13)
O1 Eu1 O21 81.55(13)
O11 Eu1 N22 79.62(14)
O1 Eu1 N22 145.97(14)
O21 Eu1 N22 127.10(14)
O11 Eu1 N2 78.12(13)
O1 Eu1 N2 127.24(13)
O21 Eu1 N2 83.19(13)
N22 Eu1 N2 79.20(14)
O11 Eu1 N12 127.00(15)
O1 Eu1 N12 80.52(14)
O21 Eu1 N12 84.03(15)
N22 Eu1 N12 84.51(15)
N2 Eu1 N12 146.90(15)
O11 Eu1 N21 138.00(13)
O1 Eu1 N21 136.65(13)
O21 Eu1 N21 63.78(13)
N22 Eu1 N21 63.61(14)
N2 Eu1 N21 75.78(13)
N12 Eu1 N21 71.18(14)
O11 Eu1 N1 71.37(13)
O1 Eu1 N1 63.52(13)
O21 Eu1 N1 72.37(13)
N22 Eu1 N1 136.43(14)
N2 Eu1 N1 63.72(14)
N12 Eu1 N1 139.01(14)
N21 Eu1 N1 122.68(13)
O11 Eu1 N11 63.58(14)
O1 Eu1 N11 72.62(13)
O21 Eu1 N11 140.90(14)
N22 Eu1 N11 73.35(14)
N2 Eu1 N11 135.88(14)
N12 Eu1 N11 63.44(16)
N21 Eu1 N11 119.06(14)
N1 Eu1 N11 118.26(14)
C1 O1 Eu1 127.4(3)
C11 O11 Eu1 126.6(4)
C21 O21 Eu1 126.8(3)
C2 N1 C6 119.6(5)
C2 N1 Eu1 118.6(3)
C6 N1 Eu1 121.8(3)
C7 N2 N3 104.9(4)
C7 N2 Eu1 118.7(3)
N3 N2 Eu1 136.3(3)
N4 N3 N2 108.9(4)
N3 N4 N5 110.2(4)
C7 N5 N4 104.0(5)
C12 N11 C16 118.8(5)
C12 N11 Eu1 118.2(4)
C16 N11 Eu1 123.0(4)
N13 N12 C17 105.7(5)
N13 N12 Eu1 135.1(4)
C17 N12 Eu1 119.2(4)
N14 N13 N12 108.6(6)
N13 N14 N15 110.1(6)
C17 N15 N14 104.3(5)
C22 N21 C26 119.3(5)
C22 N21 Eu1 118.1(3)
C26 N21 Eu1 121.8(4)
C27 N22 N23 105.7(5)
C27 N22 Eu1 118.7(4)
N23 N22 Eu1 135.6(4)
N24 N23 N22 108.8(5)
N23 N24 N25 109.5(5)
C27 N25 N24 104.5(5)
O2 C1 O1 125.8(5)
O2 C1 C2 118.4(5)
O1 C1 C2 115.8(5)
N1 C2 C3 122.1(5)
N1 C2 C1 114.5(5)
C3 C2 C1 123.4(5)
C2 C3 C4 117.9(6)
C5 C4 C3 121.3(6)
C4 C5 C6 117.5(6)
N1 C6 C5 121.7(5)
N1 C6 C7 113.9(5)
C5 C6 C7 124.4(5)
N2 C7 N5 112.1(5)
N2 C7 C6 121.6(5)
N5 C7 C6 126.3(5)
O12 C11 O11 124.6(6)
O12 C11 C12 118.1(6)
O11 C11 C12 117.2(5)
N11 C12 C13 122.0(6)
N11 C12 C11 114.4(5)
C13 C12 C11 123.7(6)
C12 C13 C14 118.9(7)
C15 C14 C13 119.6(7)
C16 C15 C14 118.2(7)
N11 C16 C15 122.6(7)
N11 C16 C17 113.0(5)
C15 C16 C17 124.4(7)
N15 C17 N12 111.3(6)
N15 C17 C16 127.4(6)
N12 C17 C16 121.4(5)
O22 C21 O21 125.6(5)
O22 C21 C22 118.8(5)
O21 C21 C22 115.6(5)
N21 C22 C23 122.4(5)
N21 C22 C21 114.5(5)
C23 C22 C21 123.1(5)
C24 C23 C22 117.6(6)
C25 C24 C23 120.6(6)
C24 C25 C26 119.2(6)
N21 C26 C25 120.9(6)
N21 C26 C27 112.8(5)
C25 C26 C27 126.2(5)
N22 C27 N25 111.5(5)
N22 C27 C26 122.3(5)
N25 C27 C26 126.1(5)
C35 N31 C31 112.8(5)
C35 N31 C33 111.4(5)
C31 N31 C33 113.6(5)
N31 C31 C32 114.3(5)
C34 C33 N31 113.2(6)
N31 C35 C36 112.8(6)
C45 N41 C41 115.5(6)
C45 N41 C43 113.2(6)
C41 N41 C43 109.9(6)
N41 C41 C42 112.0(7)
C44 C43 N41 112.4(6)
N41 C45 C46 113.5(6)
C65 N51 C53 110(2)
C65 N51 C51 69(2)
C53 N51 C51 114.2(6)
C65 N51 C55 48(2)
C53 N51 C55 114.4(6)
C51 N51 C55 109.1(6)
C65 N51 C61 112(3)
C53 N51 C61 62.5(17)
C51 N51 C61 59.5(18)
C55 N51 C61 159.3(18)
C65 N51 C63 104(3)
C53 N51 C63 31.8(19)
C51 N51 C63 143(2)
C55 N51 C63 87(2)
C61 N51 C63 94(3)
C52 C51 N51 112.5(8)
N51 C53 C54 114.2(7)
C56 C55 N51 114.6(7)
C62 C61 N51 98(7)
C64 C63 N51 109(3)
N51 C65 C66 110(4)

loop_
_geom_bond_atom_site_label_1
_geom_bond_atom_site_label_2
_geom_bond_distance
Eu1 O11 2.390(4)
Eu1 O1 2.399(4)
Eu1 O21 2.407(4)
Eu1 N22 2.547(4)
Eu1 N2 2.551(4)
Eu1 N12 2.567(5)
Eu1 N21 2.570(4)
Eu1 N1 2.578(4)
Eu1 N11 2.584(5)
O1 C1 1.265(6)
O2 C1 1.244(6)
O11 C11 1.257(7)
O12 C11 1.251(7)
O21 C21 1.261(7)
O22 C21 1.245(6)
N1 C2 1.338(6)
N1 C6 1.339(6)
N2 C7 1.335(7)
N2 N3 1.358(6)
N3 N4 1.310(6)
N4 N5 1.360(6)
N5 C7 1.340(7)
N11 C12 1.328(7)
N11 C16 1.346(7)
N12 N13 1.334(7)
N12 C17 1.343(7)
N13 N14 1.324(7)
N14 N15 1.348(8)
N15 C17 1.337(8)
N21 C22 1.335(6)
N21 C26 1.349(7)
N22 C27 1.325(7)
N22 N23 1.335(6)
N23 N24 1.324(7)
N24 N25 1.341(7)
N25 C27 1.339(7)
C1 C2 1.515(8)
C2 C3 1.374(8)
C3 C4 1.378(9)
C4 C5 1.369(9)
C5 C6 1.395(8)
C6 C7 1.460(7)
C11 C12 1.500(8)
C12 C13 1.379(8)
C13 C14 1.381(10)
C14 C15 1.375(11)
C15 C16 1.374(9)
C16 C17 1.481(9)
C21 C22 1.526(7)
C22 C23 1.389(8)
C23 C24 1.377(8)
C24 C25 1.362(9)
C25 C26 1.386(8)
C26 C27 1.459(8)
N31 C35 1.489(8)
N31 C31 1.490(7)
N31 C33 1.508(8)
C31 C32 1.492(9)
C33 C34 1.498(9)
C35 C36 1.516(9)
N41 C45 1.466(8)
N41 C41 1.488(9)
N41 C43 1.520(9)
C41 C42 1.501(11)
C43 C44 1.511(10)
C45 C46 1.513(9)
N51 C65 1.29(5)
N51 C53 1.432(9)
N51 C51 1.529(9)
N51 C55 1.553(9)
N51 C61 1.59(4)
N51 C63 1.69(6)
C51 C52 1.484(19)
C53 C54 1.517(14)
C55 C56 1.488(12)
C61 C62 1.34(13)
C63 C64 1.65(7)
C65 C66 1.51(6)

loop_
_geom_hbond_atom_site_label_D
_geom_hbond_atom_site_label_H
_geom_hbond_atom_site_label_A
_geom_hbond_distance_DH
_geom_hbond_distance_HA
_geom_hbond_distance_DA
_geom_hbond_angle_DHA
_geom_hbond_site_symmetry_A
N31 H31N O2 0.84(6) 1.95(6) 2.784(6) 172(6) .
N41 H41N O12 0.77(5) 2.07(5) 2.835(7) 172(6) .
N51 H51N O22 0.96(5) 1.85(6) 2.808(7) 178(5) .
O3 H2O3 O22 0.73(14) 2.45(14) 3.089(10) 147(15) 3_665
O5 H2O5 N5 1.07(15) 2.03(15) 3.077(8) 165(11) 1_655
